data_7050363
loop_
_publ_author_name
'J. Narasimha Moorthy'
R.Natarajan
'Prasenjit Mal'
P.Venugopalan

_publ_section_title
;
First example of a helical nanotube sustained by
weak C-H&#8729;&#8729;&#8729;O/N  hydrogen bonds: Remarkable
self-assembly of an o-anisaldehyde
;
_journal_name_full 'New J.Chem.(Nouv.J.Chim.)'
_journal_year 2004
_chemical_formula_sum 'C16 H23 N O2'
_chemical_formula_weight 261.35
_chemical_melting_point 365
_chemical_name_systematic
;
2-methoxy-4,6-dimethyl-5-cyanobenzaldehyde -pentane solvate
;
_space_group_IT_number 32
_symmetry_cell_setting orthorhombic
_symmetry_space_group_name_Hall 'P 2 -2ab'
_symmetry_space_group_name_H-M 'P b a 2'
_atom_sites_solution_hydrogens geom
_atom_sites_solution_primary direct
_atom_sites_solution_secondary difmap
_cell_angle_alpha 90.00
_cell_angle_beta 90.00
_cell_angle_gamma 90.00
_cell_formula_units_Z 4
_cell_length_a 12.3728(13)
_cell_length_b 24.512(3)
_cell_length_c 3.9548(4)
_cell_measurement_reflns_used ?
_cell_measurement_temperature 100(2)
_cell_measurement_theta_max ?
_cell_measurement_theta_min ?
_cell_volume 1199.4(2)
_diffrn_ambient_temperature 100(2)
_diffrn_detector_area_resol_mean ?
_diffrn_measurement_device_type ?
_diffrn_measurement_method ?
_diffrn_radiation_monochromator graphite
_diffrn_radiation_source 'fine-focus sealed tube'
_diffrn_radiation_type MoK\a
_diffrn_radiation_wavelength 0.71073
_diffrn_reflns_av_R_equivalents 0.0238
_diffrn_reflns_av_sigmaI/netI 0.0274
_diffrn_reflns_limit_h_max 10
_diffrn_reflns_limit_h_min -14
_diffrn_reflns_limit_k_max 29
_diffrn_reflns_limit_k_min -28
_diffrn_reflns_limit_l_max 4
_diffrn_reflns_limit_l_min -4
_diffrn_reflns_number 6024
_diffrn_reflns_theta_max 25.00
_diffrn_reflns_theta_min 2.34
_diffrn_standards_decay_% 0.1
_diffrn_standards_interval_count ?
_diffrn_standards_interval_time ?
_diffrn_standards_number ?
_exptl_absorpt_coefficient_mu 0.094
_exptl_absorpt_correction_T_max ?
_exptl_absorpt_correction_T_min ?
_exptl_absorpt_correction_type none
_exptl_absorpt_process_details ?
_exptl_crystal_colour colourless
_exptl_crystal_density_diffrn 1.447
_exptl_crystal_density_meas ?
_exptl_crystal_density_method 'not measured'
_exptl_crystal_description prism-like
_exptl_crystal_F_000 568
_exptl_crystal_preparation Dicholoromethane-Pentane
_exptl_crystal_size_max 0.5
_exptl_crystal_size_mid 0.36
_exptl_crystal_size_min 0.28
_refine_ls_abs_structure_details 'Flack H D (1983), Acta Cryst. A39, 876-881'
_refine_ls_abs_structure_Flack 0(3)
_refine_ls_extinction_coef ?
_refine_ls_extinction_method none
_refine_ls_goodness_of_fit_ref 1.012
_refine_ls_hydrogen_treatment mixed
_refine_ls_matrix_type full
_refine_ls_number_parameters 173
_refine_ls_number_reflns 2049
_refine_ls_number_restraints 5
_refine_ls_restrained_S_all 1.033
_refine_ls_R_factor_all 0.0707
_refine_ls_R_factor_gt 0.0688
_refine_ls_shift/su_max 0.000
_refine_ls_shift/su_mean 0.000
_refine_ls_structure_factor_coef Fsqd
_refine_ls_weighting_details 'calc w=1/[\s^2^(Fo^2^)+(0.1054P)^2^+1.4776P] where P=(Fo^2^+2Fc^2^)/3'
_refine_ls_weighting_scheme calc
_refine_ls_wR_factor_gt 0.1774
_refine_ls_wR_factor_ref 0.1795
_reflns_number_gt 1973
_reflns_number_total 2049
_reflns_threshold_expression >2sigma(I)
_cod_depositor_comments
;
The following automatic conversions were performed:
'_symmetry_cell_setting' value 'Orthorhombic' changed to 'orthorhombic'
according to '/home/saulius/struct/CIF-dictionaries/cif_core.dic'
dictionary named 'cif_core.dic' version 2.4.1 from
2010-06-29.

'_exptl_absorpt_correction_type' value 'None' changed to
'none' according to '/home/saulius/struct/CIF-dictionaries/cif_core.dic'
dictionary named 'cif_core.dic' version 2.4.1 from 2010-06-29.

Automatic conversion script
Id: cif_fix_enum 1527 2010-12-29 10:47:43Z saulius 
;
_cod_database_code 7050363

loop_
_symmetry_equiv_pos_as_xyz
'x, y, z'
'-x, -y, z'
'x+1/2, -y+1/2, z'
'-x+1/2, y+1/2, z'

loop_
_atom_site_label
_atom_site_type_symbol
_atom_site_fract_x
_atom_site_fract_y
_atom_site_fract_z
_atom_site_U_iso_or_equiv
_atom_site_adp_type
_atom_site_occupancy
_atom_site_symmetry_multiplicity
_atom_site_calc_flag
_atom_site_refinement_flags
_atom_site_disorder_assembly
_atom_site_disorder_group
O1 O 0.97848(18) 0.07749(9) 0.0614(8) 0.0340(7) Uani 1 1 d . . .
O2 O 1.2339(2) 0.02372(11) -0.4012(12) 0.0647(11) Uani 1 1 d . . .
N1 N 1.3139(2) 0.27401(13) -0.4618(9) 0.0402(8) Uani 1 1 d . . .
C1 C 1.0438(3) 0.11816(13) -0.0364(9) 0.0239(7) Uani 1 1 d . . .
C2 C 1.0199(2) 0.17276(12) 0.0155(9) 0.0231(7) Uani 1 1 d . . .
H2A H 0.9545 0.1825 0.1261 0.028 Uiso 1 1 calc R . .
C3 C 1.0900(2) 0.21333(13) -0.0917(8) 0.0228(7) Uani 1 1 d . . .
C4 C 1.1870(2) 0.19774(13) -0.2493(9) 0.0239(7) Uani 1 1 d . . .
C5 C 1.2139(2) 0.14308(14) -0.3054(8) 0.0255(7) Uani 1 1 d . . .
C6 C 1.1408(3) 0.10239(14) -0.1977(9) 0.0260(8) Uani 1 1 d . . .
C7 C 0.8761(3) 0.09256(15) 0.2120(12) 0.0368(9) Uani 1 1 d . . .
H7A H 0.8890 0.1160 0.4084 0.055 Uiso 1 1 calc R . .
H7B H 0.8377 0.0596 0.2838 0.055 Uiso 1 1 calc R . .
H7C H 0.8323 0.1123 0.0455 0.055 Uiso 1 1 calc R . .
C8 C 1.1578(3) 0.04407(14) -0.2605(12) 0.0355(9) Uani 1 1 d . . .
H8A H 1.1031 0.0199 -0.1823 0.043 Uiso 1 1 calc R . .
C9 C 1.3212(2) 0.12851(14) -0.4671(10) 0.0305(8) Uani 1 1 d . . .
H9A H 1.3593 0.1620 -0.5311 0.046 Uiso 1 1 calc R . .
H9B H 1.3083 0.1063 -0.6691 0.046 Uiso 1 1 calc R . .
H9C H 1.3652 0.1078 -0.3057 0.046 Uiso 1 1 calc R . .
C10 C 1.2591(3) 0.24009(14) -0.3648(9) 0.0293(8) Uani 1 1 d . . .
C11 C 1.0621(3) 0.27229(13) -0.0394(10) 0.0304(8) Uani 1 1 d . . .
H11A H 1.0527 0.2901 -0.2594 0.046 Uiso 1 1 calc R . .
H11B H 1.1206 0.2903 0.0850 0.046 Uiso 1 1 calc R . .
H11C H 0.9949 0.2750 0.0904 0.046 Uiso 1 1 calc R . .
C12 C 1.0000 0.5000 -0.730(3) 0.076(3) Uani 1 2 d SD . 1
C13 C 1.0568(6) 0.4530(3) -0.873(2) 0.151(5) Uani 1 1 d D A 1
C14 C 1.1089(5) 0.4022(3) -0.7352(17) 0.0736(17) Uani 1 1 d D A 1
C15 C 1.0000 0.5000 -0.396(3) 0.101(4) Uani 1 2 d SD . 2
C16 C 1.0621(6) 0.4499(3) -0.262(3) 0.211(9) Uani 1 1 d D B 2
C17 C 1.1271(6) 0.4021(3) -0.410(2) 0.097(3) Uani 1 1 d D B 2
